data_4319400
loop_
_publ_author_name
'Rodolphe Cl\'erac'
'F. Albert Cotton'
'Lee M. Daniels'
'Kim R. Dunbar'
'Carlos A. Murillo'
'Xiaoping Wang'

_publ_section_title
;
 Tuning the Metal-Metal Bonds in the Linear Tricobalt Compound
 Co3(dpa)4Cl2: Bond-Stretch and Spin-State Isomers
;
_journal_name_full 'Inorganic Chemistry'
_journal_page_first 1256
_journal_page_last 1264
_journal_paper_doi 10.1021/ic001068i
_journal_volume 40
_journal_year 2001
_chemical_compound_source synthesis
_chemical_formula_structural Co3(dpa)4Cl2.0.85Et2O.0.15CH2Cl2
_chemical_formula_sum 'C43.55 H40.8 Cl2.3 Co3 N12 O0.85'
_chemical_formula_weight 1004.21
_chemical_name_systematic
; 
 ? 
;
_space_group_IT_number 14
_symmetry_cell_setting monoclinic
_symmetry_space_group_name_Hall '-P 2ybc'
_symmetry_space_group_name_H-M 'P 1 21/c 1'
_atom_sites_solution_hydrogens geom
_atom_sites_solution_primary direct
_atom_sites_solution_secondary difmap
_audit_creation_method SHELXL
_cell_angle_alpha 90.00
_cell_angle_beta 98.3030(10)
_cell_angle_gamma 90.00
_cell_formula_units_Z 4
_cell_length_a 15.9573(8)
_cell_length_b 15.8174(8)
_cell_length_c 17.0569(9)
_cell_measurement_reflns_used 7469
_cell_measurement_temperature 296(2)
_cell_measurement_theta_max 27.534
_cell_measurement_theta_min 2.287
_cell_volume 4260.1(4)
_computing_cell_refinement SAINT
_computing_data_collection SMART
_computing_data_reduction SAINT
_computing_structure_refinement 'SHELXL-93 (Sheldrick, 1993)'
_computing_structure_solution 'SHELXS-86 (Sheldrick, 1990)'
_diffrn_ambient_temperature 296(2)
_diffrn_measurement_device 'Bruker SMART 1000'
_diffrn_measurement_method '\w scans'
_diffrn_radiation_monochromator graphite
_diffrn_radiation_source 'normal-focus sealed tube'
_diffrn_radiation_type MoK\a
_diffrn_radiation_wavelength 0.71073
_diffrn_reflns_av_R_equivalents 0.0163
_diffrn_reflns_av_sigmaI/netI 0.0179
_diffrn_reflns_limit_h_max 20
_diffrn_reflns_limit_h_min -16
_diffrn_reflns_limit_k_max 20
_diffrn_reflns_limit_k_min -19
_diffrn_reflns_limit_l_max 18
_diffrn_reflns_limit_l_min -22
_diffrn_reflns_number 26632
_diffrn_reflns_theta_max 27.54
_diffrn_reflns_theta_min 1.82
_exptl_absorpt_coefficient_mu 1.350
_exptl_absorpt_correction_T_max 0.6942
_exptl_absorpt_correction_T_min 0.6071
_exptl_absorpt_correction_type multi-scan
_exptl_crystal_colour brown
_exptl_crystal_density_diffrn 1.566
_exptl_crystal_density_meas ?
_exptl_crystal_description block
_exptl_crystal_F_000 2052
_exptl_crystal_size_max 0.46
_exptl_crystal_size_mid 0.44
_exptl_crystal_size_min 0.32
_refine_diff_density_max 0.559
_refine_diff_density_min -0.543
_refine_diff_density_rms 0.059
_refine_ls_extinction_method none
_refine_ls_goodness_of_fit_all 1.088
_refine_ls_goodness_of_fit_obs 1.069
_refine_ls_hydrogen_treatment noref
_refine_ls_matrix_type full
_refine_ls_number_parameters 572
_refine_ls_number_reflns 9713
_refine_ls_number_restraints 0
_refine_ls_restrained_S_all 1.092
_refine_ls_restrained_S_obs 1.069
_refine_ls_R_factor_all 0.0411
_refine_ls_R_factor_obs 0.0299
_refine_ls_shift/esd_max 0.001
_refine_ls_shift/esd_mean 0.000
_refine_ls_structure_factor_coef Fsqd
_refine_ls_weighting_details 'w=1/[\s^2^(Fo^2^)+(0.0303P)^2^+2.5963P] where P=(Fo^2^+2Fc^2^)/3'
_refine_ls_weighting_scheme calc
_refine_ls_wR_factor_all 0.0790
_refine_ls_wR_factor_obs 0.0696
_reflns_number_observed 7969
_reflns_number_total 9720
_reflns_observed_criterion >2sigma(I)
_cod_data_source_file ic001068i_03.cif
_cod_data_source_block 1.0.85Et2Oat296K
_cod_depositor_comments
;
The following automatic conversions were performed:

'_exptl_crystal_density_meas' value 'not measured' was changed to '?'
- the value is perceived as not measured.

Automatic conversion script
Id: cif_fix_values 3008 2015-01-20 13:52:24Z robertas 

The following automatic conversions were performed:

'_refine_ls_weighting_scheme' value 'calc
w=1/[\s^2^(Fo^2^)+(0.0303P)^2^+2.5963P] where P=(Fo^2^+2Fc^2^)/3' was
changed to 'calc'. New tag '_refine_ls_weighting_details' was
created. The value of the new tag was set to
'w=1/[\s^2^(Fo^2^)+(0.0303P)^2^+2.5963P] where P=(Fo^2^+2Fc^2^)/3'.

Automatic conversion script
Id: cif_fix_values 3143 2015-03-26 13:38:13Z robertas 
;
_cod_original_formula_sum 'C43.55 H40.80 Cl2.30 Co3 N12 O0.85'
_cod_database_code 4319400

loop_
_symmetry_equiv_pos_as_xyz
'x, y, z'
'-x, y+1/2, -z+1/2'
'-x, -y, -z'
'x, -y-1/2, z-1/2'

loop_
_atom_site_aniso_label
_atom_site_aniso_U_11
_atom_site_aniso_U_22
_atom_site_aniso_U_33
_atom_site_aniso_U_23
_atom_site_aniso_U_13
_atom_site_aniso_U_12
Co1 0.02830(13) 0.02942(13) 0.02838(13) -0.00027(10) 0.00731(10) -0.00100(10)
Co2 0.02501(12) 0.02655(13) 0.02584(13) 0.00049(9) 0.00713(9) -0.00008(9)
Co3 0.03152(14) 0.03265(15) 0.03436(15) -0.00165(11) 0.00886(11) 0.00113(11)
Cl1 0.0443(3) 0.0483(3) 0.0498(3) 0.0015(2) 0.0221(2) -0.0086(2)
Cl2 0.0455(3) 0.0481(3) 0.0579(4) -0.0004(3) 0.0259(3) -0.0092(2)
N1 0.0379(9) 0.0309(8) 0.0287(8) 0.0008(7) 0.0080(7) 0.0009(7)
N2 0.0299(8) 0.0320(8) 0.0286(8) -0.0011(6) 0.0058(6) -0.0027(7)
N3 0.0336(9) 0.0325(9) 0.0387(9) 0.0003(7) 0.0097(7) -0.0013(7)
N4 0.0354(9) 0.0307(8) 0.0303(8) 0.0005(7) 0.0075(7) -0.0030(7)
N5 0.0289(8) 0.0286(8) 0.0331(9) 0.0004(7) 0.0064(6) 0.0027(6)
N6 0.0286(8) 0.0369(9) 0.0398(10) -0.0046(7) 0.0099(7) -0.0003(7)
N7 0.0282(8) 0.0337(9) 0.0343(9) 0.0002(7) 0.0052(7) -0.0026(7)
N8 0.0324(8) 0.0315(8) 0.0274(8) -0.0011(6) 0.0074(6) -0.0011(7)
N9 0.0380(9) 0.0326(9) 0.0350(9) 0.0010(7) 0.0141(7) 0.0023(7)
N10 0.0298(8) 0.0337(8) 0.0289(8) -0.0005(7) 0.0077(6) -0.0001(7)
N11 0.0300(8) 0.0297(8) 0.0299(8) 0.0018(6) 0.0097(6) 0.0031(7)
N12 0.0364(9) 0.0317(8) 0.0324(9) 0.0012(7) 0.0119(7) 0.0001(7)
C1 0.0595(14) 0.0363(11) 0.0380(12) 0.0059(9) 0.0108(10) -0.0022(10)
C2 0.086(2) 0.0437(13) 0.0337(12) 0.0091(10) -0.0003(12) -0.0005(13)
C3 0.072(2) 0.0467(14) 0.0390(13) 0.0018(10) -0.0141(12) 0.0073(13)
C4 0.0457(13) 0.0439(12) 0.0420(13) -0.0010(10) -0.0054(10) -0.0004(10)
C5 0.0355(10) 0.0316(10) 0.0285(10) -0.0020(8) 0.0053(8) 0.0027(8)
C6 0.0292(10) 0.0324(10) 0.0366(11) -0.0016(8) 0.0054(8) 0.0002(8)
C7 0.0561(14) 0.0412(12) 0.0370(12) -0.0061(9) 0.0080(10) -0.0052(11)
C8 0.070(2) 0.0422(13) 0.054(2) -0.0122(11) 0.0027(13) -0.0092(12)
C9 0.065(2) 0.0381(13) 0.073(2) -0.0057(12) 0.0139(14) -0.0169(12)
C10 0.0510(13) 0.0355(11) 0.0565(15) 0.0027(10) 0.0189(11) -0.0077(10)
C11 0.0464(13) 0.0388(12) 0.0471(13) -0.0037(10) 0.0115(10) -0.0114(10)
C12 0.065(2) 0.0343(12) 0.060(2) -0.0072(11) 0.0153(13) -0.0142(11)
C13 0.068(2) 0.0314(11) 0.057(2) -0.0076(10) 0.0129(12) 0.0037(11)
C14 0.0464(12) 0.0358(11) 0.0460(13) -0.0064(9) 0.0112(10) 0.0050(10)
C15 0.0365(10) 0.0288(9) 0.0267(9) 0.0006(7) 0.0044(8) 0.0014(8)
C16 0.0301(9) 0.0335(10) 0.0313(10) -0.0064(8) 0.0077(8) 0.0042(8)
C17 0.0394(11) 0.0397(12) 0.0413(12) -0.0033(9) 0.0036(9) 0.0086(9)
C18 0.0376(12) 0.0532(14) 0.0481(13) -0.0113(11) -0.0021(10) 0.0149(11)
C19 0.0280(11) 0.063(2) 0.062(2) -0.0143(13) 0.0039(10) 0.0008(10)
C20 0.0314(11) 0.0504(13) 0.0546(14) -0.0084(11) 0.0108(10) -0.0051(10)
C21 0.0293(10) 0.0500(13) 0.0529(14) 0.0024(11) 0.0086(9) -0.0041(9)
C22 0.0298(11) 0.066(2) 0.066(2) 0.0117(14) -0.0021(11) -0.0048(11)
C23 0.0448(13) 0.0547(15) 0.0511(14) 0.0074(12) -0.0137(11) -0.0070(11)
C24 0.0468(13) 0.0475(13) 0.0348(11) 0.0038(10) -0.0006(9) -0.0011(10)
C25 0.0328(10) 0.0272(9) 0.0328(10) -0.0001(8) 0.0036(8) -0.0021(8)
C26 0.0416(11) 0.0290(9) 0.0271(9) 0.0016(8) 0.0094(8) 0.0017(8)
C27 0.0568(14) 0.0394(12) 0.0387(12) -0.0072(9) 0.0135(10) -0.0067(10)
C28 0.084(2) 0.0430(13) 0.0406(13) -0.0111(10) 0.0239(13) -0.0009(13)
C29 0.074(2) 0.0499(14) 0.054(2) -0.0054(12) 0.0401(14) 0.0022(13)
C30 0.0511(13) 0.0432(12) 0.0509(14) 0.0020(10) 0.0282(11) 0.0030(11)
C31 0.0427(12) 0.0448(12) 0.0342(11) -0.0023(9) 0.0160(9) -0.0024(10)
C32 0.0494(13) 0.0532(14) 0.0426(13) -0.0091(11) 0.0230(10) 0.0013(11)
C33 0.0547(14) 0.0413(12) 0.0456(13) -0.0098(10) 0.0159(11) 0.0093(11)
C34 0.0474(12) 0.0330(11) 0.0394(11) -0.0021(9) 0.0149(9) 0.0024(9)
C35 0.0285(9) 0.0313(10) 0.0276(9) -0.0010(7) 0.0049(7) 0.0002(7)
C36 0.0360(10) 0.0278(9) 0.0286(10) -0.0018(7) 0.0081(8) 0.0008(8)
C37 0.0438(12) 0.0443(12) 0.0357(11) 0.0022(9) 0.0089(9) 0.0112(10)
C1S 0.074(2) 0.084(3) 0.058(2) -0.001(2) 0.006(2) -0.001(2)
C2S 0.058(2) 0.056(2) 0.064(2) -0.005(2) 0.017(2) -0.009(2)
O1S 0.0458(11) 0.0453(11) 0.0594(13) 0.0038(9) 0.0065(9) -0.0037(9)
C3S 0.036(2) 0.058(2) 0.072(3) 0.007(2) 0.005(2) 0.005(2)
C4S 0.074(3) 0.084(4) 0.084(3) -0.014(4) -0.017(2) 0.022(4)
C5S 0.051(15) 0.094(24) 0.165(38) -0.050(28) 0.029(19) -0.002(16)
Cl4 0.083(5) 0.134(8) 0.167(9) -0.058(7) 0.016(5) 0.021(5)
Cl3 0.117(7) 0.070(5) 0.130(7) 0.001(6) -0.031(5) 0.016(5)

loop_
_atom_site_label
_atom_site_type_symbol
_atom_site_fract_x
_atom_site_fract_y
_atom_site_fract_z
_atom_site_U_iso_or_equiv
_atom_site_thermal_displace_type
_atom_site_occupancy
_atom_site_calc_flag
_atom_site_refinement_flags
_atom_site_disorder_group
Co1 Co 0.34618(2) 0.08425(2) 0.174542(15) 0.02838(7) Uani 1 d . .
Co2 Co 0.24478(2) 0.02013(2) 0.239580(15) 0.02546(6) Uani 1 d . .
Co3 Co 0.14042(2) -0.04769(2) 0.30272(2) 0.03244(7) Uani 1 d . .
Cl1 Cl 0.45255(4) 0.15667(4) 0.10914(4) 0.04598(13) Uani 1 d . .
Cl2 Cl 0.03397(4) -0.11775(4) 0.37079(4) 0.04870(14) Uani 1 d . .
N1 N 0.25929(11) 0.08062(10) 0.07850(10) 0.0322(3) Uani 1 d . .
N2 N 0.19162(10) -0.02376(10) 0.14026(9) 0.0300(3) Uani 1 d . .
N3 N 0.12180(11) -0.12307(11) 0.20603(10) 0.0345(4) Uani 1 d . .
N4 N 0.29675(10) 0.19259(10) 0.20716(10) 0.0318(3) Uani 1 d . .
N5 N 0.17589(10) 0.11879(10) 0.22286(10) 0.0300(3) Uani 1 d . .
N6 N 0.06131(10) 0.03623(11) 0.24104(11) 0.0346(4) Uani 1 d . .
N7 N 0.41783(10) 0.07753(11) 0.27906(10) 0.0320(3) Uani 1 d . .
N8 N 0.29806(10) 0.06493(10) 0.33837(9) 0.0302(3) Uani 1 d . .
N9 N 0.17224(11) 0.04117(11) 0.38687(10) 0.0343(4) Uani 1 d . .
N10 N 0.38389(10) -0.03214(10) 0.15382(10) 0.0305(3) Uani 1 d . .
N11 N 0.31368(10) -0.07889(10) 0.25481(9) 0.0293(3) Uani 1 d . .
N12 N 0.23846(11) -0.11864(10) 0.35451(10) 0.0328(4) Uani 1 d . .
C1 C 0.2608(2) 0.13636(14) 0.01890(13) 0.0442(5) Uani 1 d . .
H1A H 0.3072(2) 0.17224(14) 0.02069(13) 0.053 Uiso 1 calc R .
C2 C 0.1971(2) 0.1428(2) -0.04437(14) 0.0555(7) Uani 1 d . .
H2A H 0.2010(2) 0.1814(2) -0.08483(14) 0.067 Uiso 1 calc R .
C3 C 0.1275(2) 0.0908(2) -0.04657(15) 0.0546(7) Uani 1 d . .
H3A H 0.0827(2) 0.0952(2) -0.08778(15) 0.066 Uiso 1 calc R .
C4 C 0.12492(15) 0.03289(15) 0.01232(14) 0.0450(5) Uani 1 d . .
H4A H 0.07861(15) -0.00309(15) 0.01073(14) 0.054 Uiso 1 calc R .
C5 C 0.19205(13) 0.02732(12) 0.07551(11) 0.0318(4) Uani 1 d . .
C6 C 0.14729(12) -0.09777(13) 0.13712(12) 0.0327(4) Uani 1 d . .
C7 C 0.1309(2) -0.14946(15) 0.06924(14) 0.0446(5) Uani 1 d . .
H7A H 0.1516(2) -0.13391(15) 0.02306(14) 0.054 Uiso 1 calc R .
C8 C 0.0850(2) -0.2222(2) 0.0707(2) 0.0560(7) Uani 1 d . .
H8A H 0.0725(2) -0.2551(2) 0.0254(2) 0.067 Uiso 1 calc R .
C9 C 0.0572(2) -0.2462(2) 0.1409(2) 0.0582(7) Uani 1 d . .
H9A H 0.0247(2) -0.2947(2) 0.1433(2) 0.070 Uiso 1 calc R .
C10 C 0.0788(2) -0.19688(14) 0.2064(2) 0.0466(5) Uani 1 d . .
H10A H 0.0631(2) -0.21502(14) 0.2541(2) 0.056 Uiso 1 calc R .
C11 C 0.3435(2) 0.26431(14) 0.21608(14) 0.0436(5) Uani 1 d . .
H11A H 0.4004(2) 0.26129(14) 0.20970(14) 0.052 Uiso 1 calc R .
C12 C 0.3115(2) 0.34076(15) 0.2340(2) 0.0528(6) Uani 1 d . .
H12A H 0.3454(2) 0.38884(15) 0.2384(2) 0.063 Uiso 1 calc R .
C13 C 0.2275(2) 0.34526(15) 0.2454(2) 0.0516(6) Uani 1 d . .
H13A H 0.2038(2) 0.39687(15) 0.2564(2) 0.062 Uiso 1 calc R .
C14 C 0.17967(15) 0.27342(14) 0.24037(14) 0.0423(5) Uani 1 d . .
H14A H 0.12354(15) 0.27583(14) 0.24916(14) 0.051 Uiso 1 calc R .
C15 C 0.21506(13) 0.19561(12) 0.22192(11) 0.0307(4) Uani 1 d . .
C16 C 0.09006(12) 0.10833(13) 0.20992(12) 0.0313(4) Uani 1 d . .
C17 C 0.03323(14) 0.16201(14) 0.16294(13) 0.0404(5) Uani 1 d . .
H17A H 0.05302(14) 0.21039(14) 0.14063(13) 0.048 Uiso 1 calc R .
C18 C -0.05145(14) 0.1429(2) 0.15008(14) 0.0471(6) Uani 1 d . .
H18A H -0.08951(14) 0.1788(2) 0.11999(14) 0.057 Uiso 1 calc R .
C19 C -0.07980(14) 0.0701(2) 0.1820(2) 0.0510(6) Uani 1 d . .
H19A H -0.13703(14) 0.0562(2) 0.1738(2) 0.061 Uiso 1 calc R .
C20 C -0.02252(14) 0.0188(2) 0.22590(15) 0.0450(5) Uani 1 d . .
H20A H -0.04199(14) -0.0308(2) 0.24647(15) 0.054 Uiso 1 calc R .
C21 C 0.50276(13) 0.0720(2) 0.28219(15) 0.0438(5) Uani 1 d . .
H21A H 0.52513(13) 0.0712(2) 0.23478(15) 0.053 Uiso 1 calc R .
C22 C 0.55739(15) 0.0676(2) 0.3515(2) 0.0550(7) Uani 1 d . .
H22A H 0.61550(15) 0.0635(2) 0.3513(2) 0.066 Uiso 1 calc R .
C23 C 0.5243(2) 0.0692(2) 0.4219(2) 0.0522(6) Uani 1 d . .
H23A H 0.5602(2) 0.0685(2) 0.4700(2) 0.063 Uiso 1 calc R .
C24 C 0.43848(15) 0.07201(15) 0.42080(13) 0.0437(5) Uani 1 d . .
H24A H 0.41598(15) 0.07280(15) 0.46814(13) 0.052 Uiso 1 calc R .
C25 C 0.38397(12) 0.07368(12) 0.34777(12) 0.0310(4) Uani 1 d . .
C26 C 0.24841(13) 0.08157(12) 0.39596(11) 0.0321(4) Uani 1 d . .
C27 C 0.2687(2) 0.13946(15) 0.45848(13) 0.0443(5) Uani 1 d . .
H27A H 0.3203(2) 0.16792(15) 0.46443(13) 0.053 Uiso 1 calc R .
C28 C 0.2123(2) 0.1538(2) 0.51071(15) 0.0542(6) Uani 1 d . .
H28A H 0.2267(2) 0.1900(2) 0.55353(15) 0.065 Uiso 1 calc R .
C29 C 0.1344(2) 0.1146(2) 0.4996(2) 0.0563(7) Uani 1 d . .
H29A H 0.0950(2) 0.1248(2) 0.5337(2) 0.068 Uiso 1 calc R .
C30 C 0.1166(2) 0.06041(15) 0.43700(14) 0.0464(6) Uani 1 d . .
H30A H 0.0634(2) 0.03536(15) 0.42839(14) 0.056 Uiso 1 calc R .
C31 C 0.43120(14) -0.04725(15) 0.09557(13) 0.0396(5) Uani 1 d . .
H31A H 0.44068(14) -0.00292(15) 0.06212(13) 0.047 Uiso 1 calc R .
C32 C 0.4658(2) -0.1245(2) 0.08339(14) 0.0468(6) Uani 1 d . .
H32A H 0.4996(2) -0.1319(2) 0.04382(14) 0.056 Uiso 1 calc R .
C33 C 0.4495(2) -0.1913(2) 0.13124(14) 0.0463(5) Uani 1 d . .
H33A H 0.4726(2) -0.2443(2) 0.12454(14) 0.056 Uiso 1 calc R .
C34 C 0.39880(14) -0.17865(14) 0.18872(13) 0.0391(5) Uani 1 d . .
H34A H 0.38561(14) -0.22383(14) 0.21963(13) 0.047 Uiso 1 calc R .
C35 C 0.36665(12) -0.09745(12) 0.20106(11) 0.0291(4) Uani 1 d . .
C36 C 0.31185(12) -0.12423(12) 0.32286(11) 0.0304(4) Uani 1 d . .
C37 C 0.38142(14) -0.16903(14) 0.36358(13) 0.0410(5) Uani 1 d . .
H37A H 0.43210(14) -0.17162(14) 0.34274(13) 0.049 Uiso 1 calc R .
C38 C 0.3744(2) -0.2086(2) 0.43360(15) 0.0484(6) Uiso 1 d . .
H38A H 0.4197(2) -0.2392(2) 0.45996(15) 0.058 Uiso 1 calc R .
C39 C 0.2992(2) -0.2029(2) 0.4650(2) 0.0519(6) Uiso 1 d . .
H39A H 0.2930(2) -0.2298(2) 0.5123(2) 0.062 Uiso 1 calc R .
C40 C 0.23450(15) -0.15672(15) 0.42487(14) 0.0437(5) Uiso 1 d . .
H40A H 0.18492(15) -0.15117(15) 0.44716(14) 0.052 Uiso 1 calc R .
C1S C 0.8140(2) 0.0588(3) 0.3763(2) 0.0724(10) Uani 0.85 d P 1
H1SA H 0.8412(2) 0.0936(3) 0.4186(2) 0.109 Uiso 0.85 calc PR 1
H1SB H 0.8555(2) 0.0234(3) 0.3571(2) 0.109 Uiso 0.85 calc PR 1
H1SC H 0.7719(2) 0.0242(3) 0.3955(2) 0.109 Uiso 0.85 calc PR 1
C2S C 0.7728(2) 0.1136(2) 0.3106(2) 0.0588(8) Uani 0.85 d P 1
H2SA H 0.7312(2) 0.1499(2) 0.3298(2) 0.071 Uiso 0.85 calc PR 1
H2SB H 0.8150(2) 0.1491(2) 0.2913(2) 0.071 Uiso 0.85 calc PR 1
O1S O 0.73330(12) 0.06207(13) 0.24901(13) 0.0503(5) Uani 0.85 d P 1
C3S C 0.6962(2) 0.1091(3) 0.1832(3) 0.0555(10) Uani 0.85 d P 1
H3SA H 0.7367(2) 0.1496(3) 0.1683(3) 0.067 Uiso 0.85 calc PR 1
H3SB H 0.6476(2) 0.1400(3) 0.1965(3) 0.067 Uiso 0.85 calc PR 1
C4S C 0.6688(4) 0.0507(4) 0.1156(4) 0.083(2) Uani 0.85 d P 1
H4SA H 0.6434(4) 0.0828(4) 0.0706(4) 0.125 Uiso 0.85 calc PR 1
H4SB H 0.6283(4) 0.0111(4) 0.1305(4) 0.125 Uiso 0.85 calc PR 1
H4SC H 0.7171(4) 0.0207(4) 0.1023(4) 0.125 Uiso 0.85 calc PR 1
C5S C 0.6746(18) 0.1077(24) 0.1321(27) 0.102(12) Uani 0.15 d P 2
H5SA H 0.6160(18) 0.1259(24) 0.1240(27) 0.122 Uiso 0.15 calc PR 2
H5SB H 0.7013(18) 0.1332(24) 0.0903(27) 0.122 Uiso 0.15 calc PR 2
Cl4 Cl 0.7205(6) 0.1499(7) 0.2182(7) 0.128(4) Uani 0.15 d P 2
Cl3 Cl 0.6747(8) 0.0077(5) 0.1183(8) 0.110(3) Uani 0.15 d P 2

loop_
_atom_type_symbol
_atom_type_description
_atom_type_scat_dispersion_real
_atom_type_scat_dispersion_imag
_atom_type_scat_source
C C 0.0033 0.0016 'International Tables Vol C Tables 4.2.6.8 and 6.1.1.4'
H H 0.0000 0.0000 'International Tables Vol C Tables 4.2.6.8 and 6.1.1.4'
N N 0.0061 0.0033 'International Tables Vol C Tables 4.2.6.8 and 6.1.1.4'
O O 0.0106 0.0060 'International Tables Vol C Tables 4.2.6.8 and 6.1.1.4'
Cl Cl 0.1484 0.1585 'International Tables Vol C Tables 4.2.6.8 and 6.1.1.4'
Co Co 0.3494 0.9721 'International Tables Vol C Tables 4.2.6.8 and 6.1.1.4'

loop_
_geom_angle_atom_site_label_1
_geom_angle_atom_site_label_2
_geom_angle_atom_site_label_3
_geom_angle
_geom_angle_site_symmetry_1
_geom_angle_site_symmetry_3
_geom_angle_publ_flag
Co1 Co2 Co3 178.39(2) . . y
Co2 Co1 Cl1 177.79(2) . . y
Co2 Co3 Cl2 178.85(2) . . y
N1 Co1 N4 89.88(7) . . y
N7 Co1 N1 170.11(7) . . y
N10 Co1 N1 91.13(7) . . y
N7 Co1 N4 89.72(7) . . y
N10 Co1 N4 170.75(7) . . y
N7 Co1 N10 87.71(7) . . y
N5 Co2 N2 89.55(7) . . y
N8 Co2 N2 179.48(7) . . y
N11 Co2 N2 89.76(7) . . y
N5 Co2 N8 90.11(7) . . y
N5 Co2 N11 179.22(7) . . y
N11 Co2 N8 90.58(7) . . y
N6 Co3 N3 87.45(7) . . y
N9 Co3 N3 169.06(7) . . y
N12 Co3 N3 92.42(7) . . y
N6 Co3 N9 89.25(7) . . y
N6 Co3 N12 168.07(7) . . y
N9 Co3 N12 88.66(7) . . y
N1 Co1 Cl1 94.88(5) . . y
N4 Co1 Cl1 93.05(5) . . y
N7 Co1 Cl1 95.02(5) . . y
N10 Co1 Cl1 96.03(5) . . y
N3 Co3 Cl2 95.12(5) . . y
N6 Co3 Cl2 96.88(5) . . y
N9 Co3 Cl2 95.63(5) . . y
N12 Co3 Cl2 95.01(5) . . y
N7 Co1 Co2 84.14(5) . . ?
N10 Co1 Co2 85.99(5) . . ?
N1 Co1 Co2 85.98(5) . . ?
N4 Co1 Co2 84.91(5) . . ?
N5 Co2 Co1 89.86(5) . . ?
N2 Co2 Co1 89.19(5) . . ?
N5 Co2 Co3 90.61(5) . . ?
N8 Co2 Co1 90.42(5) . . ?
N11 Co2 Co1 89.77(5) . . ?
N11 Co2 Co3 89.74(5) . . ?
N8 Co2 Co3 91.12(5) . . ?
N2 Co2 Co3 89.27(5) . . ?
N6 Co3 Co2 83.86(5) . . ?
N9 Co3 Co2 83.50(5) . . ?
N12 Co3 Co2 84.23(5) . . ?
N3 Co3 Co2 85.77(5) . . ?
C1 N1 C5 118.5(2) . . ?
C1 N1 Co1 121.07(15) . . ?
C5 N1 Co1 120.09(13) . . ?
C6 N2 C5 122.5(2) . . ?
C6 N2 Co2 120.48(13) . . ?
C5 N2 Co2 116.56(13) . . ?
C10 N3 C6 118.2(2) . . ?
C10 N3 Co3 121.27(15) . . ?
C6 N3 Co3 120.33(13) . . ?
C11 N4 C15 118.4(2) . . ?
C11 N4 Co1 121.06(14) . . ?
C15 N4 Co1 120.50(13) . . ?
C16 N5 C15 123.7(2) . . ?
C16 N5 Co2 117.92(13) . . ?
C15 N5 Co2 118.32(13) . . ?
C20 N6 C16 118.3(2) . . ?
C20 N6 Co3 119.4(2) . . ?
C16 N6 Co3 122.12(13) . . ?
C21 N7 C25 118.9(2) . . ?
C21 N7 Co1 119.02(15) . . ?
C25 N7 Co1 121.95(13) . . ?
C25 N8 C26 124.8(2) . . ?
C25 N8 Co2 116.94(13) . . ?
C26 N8 Co2 118.21(13) . . ?
C30 N9 C26 118.6(2) . . ?
C30 N9 Co3 119.0(2) . . ?
C26 N9 Co3 122.40(13) . . ?
C31 N10 C35 118.8(2) . . ?
C31 N10 Co1 120.68(14) . . ?
C35 N10 Co1 120.39(13) . . ?
C35 N11 C36 123.2(2) . . ?
C35 N11 Co2 119.01(13) . . ?
C36 N11 Co2 117.57(12) . . ?
C40 N12 C36 118.4(2) . . ?
C40 N12 Co3 120.17(14) . . ?
C36 N12 Co3 121.23(13) . . ?
N1 C1 C2 123.3(2) . . ?
C1 C2 C3 118.6(2) . . ?
C4 C3 C2 119.3(2) . . ?
C3 C4 C5 120.3(2) . . ?
N1 C5 N2 115.6(2) . . ?
N1 C5 C4 119.9(2) . . ?
N2 C5 C4 124.2(2) . . ?
N3 C6 N2 115.9(2) . . ?
N3 C6 C7 119.8(2) . . ?
N2 C6 C7 124.2(2) . . ?
C8 C7 C6 120.6(2) . . ?
C7 C8 C9 119.0(2) . . ?
C10 C9 C8 118.4(2) . . ?
N3 C10 C9 123.8(2) . . ?
N4 C11 C12 123.3(2) . . ?
C11 C12 C13 118.6(2) . . ?
C14 C13 C12 119.5(2) . . ?
C13 C14 C15 120.2(2) . . ?
N4 C15 N5 114.9(2) . . ?
N4 C15 C14 119.8(2) . . ?
N5 C15 C14 125.1(2) . . ?
N6 C16 N5 115.1(2) . . ?
N6 C16 C17 120.1(2) . . ?
N5 C16 C17 124.6(2) . . ?
C18 C17 C16 119.8(2) . . ?
C17 C18 C19 119.6(2) . . ?
C20 C19 C18 118.8(2) . . ?
N6 C20 C19 123.3(2) . . ?
N7 C21 C22 123.3(2) . . ?
C21 C22 C23 118.4(2) . . ?
C24 C23 C22 119.8(2) . . ?
C23 C24 C25 120.1(2) . . ?
N7 C25 N8 114.9(2) . . ?
N7 C25 C24 119.3(2) . . ?
N8 C25 C24 125.6(2) . . ?
N9 C26 N8 115.2(2) . . ?
N9 C26 C27 119.7(2) . . ?
N8 C26 C27 125.0(2) . . ?
C28 C27 C26 119.9(2) . . ?
C27 C28 C29 119.9(2) . . ?
C30 C29 C28 118.1(2) . . ?
N9 C30 C29 123.6(2) . . ?
N10 C31 C32 123.3(2) . . ?
C31 C32 C33 118.5(2) . . ?
C34 C33 C32 119.5(2) . . ?
C33 C34 C35 120.2(2) . . ?
N10 C35 N11 115.6(2) . . ?
N10 C35 C34 119.6(2) . . ?
N11 C35 C34 124.7(2) . . ?
N12 C36 N11 115.3(2) . . ?
N12 C36 C37 119.9(2) . . ?
N11 C36 C37 124.7(2) . . ?
C38 C37 C36 120.1(2) . . ?
C37 C38 C39 119.5(2) . . ?
C40 C39 C38 118.4(2) . . ?
N12 C40 C39 123.6(2) . . ?
O1S C2S C1S 109.0(3) . . ?
C3S O1S C2S 112.5(3) . . ?
O1S C3S C4S 109.4(4) . . ?
Cl3 C5S Cl4 120.8(28) . . ?

loop_
_geom_bond_atom_site_label_1
_geom_bond_atom_site_label_2
_geom_bond_distance
_geom_bond_site_symmetry_2
_geom_bond_publ_flag
Co1 Co2 2.3230(3) . y
Co2 Co3 2.3667(4) . y
Co1 Cl1 2.4463(6) . y
Co3 Cl2 2.4558(6) . y
Co1 N1 1.988(2) . y
Co1 N4 1.999(2) . y
Co1 N7 1.977(2) . y
Co1 N10 1.984(2) . y
Co2 N2 1.912(2) . y
Co2 N5 1.906(2) . y
Co2 N8 1.911(2) . y
Co2 N11 1.910(2) . y
Co3 N3 2.022(2) . y
Co3 N6 2.020(2) . y
Co3 N9 2.021(2) . y
Co3 N12 2.022(2) . y
N1 C1 1.348(3) . ?
N1 C5 1.360(3) . ?
N2 C6 1.365(3) . ?
N2 C5 1.369(2) . ?
N3 C10 1.355(3) . ?
N3 C6 1.358(3) . ?
N4 C11 1.355(3) . ?
N4 C15 1.364(3) . ?
N5 C16 1.365(2) . ?
N5 C15 1.368(2) . ?
N6 C20 1.354(3) . ?
N6 C16 1.365(3) . ?
N7 C21 1.351(3) . ?
N7 C25 1.361(3) . ?
N8 C25 1.364(2) . ?
N8 C26 1.374(2) . ?
N9 C30 1.353(3) . ?
N9 C26 1.362(3) . ?
N10 C31 1.353(3) . ?
N10 C35 1.362(2) . ?
N11 C35 1.366(2) . ?
N11 C36 1.368(2) . ?
N12 C40 1.352(3) . ?
N12 C36 1.361(2) . ?
C1 C2 1.375(3) . ?
C2 C3 1.379(4) . ?
C3 C4 1.364(3) . ?
C4 C5 1.408(3) . ?
C6 C7 1.411(3) . ?
C7 C8 1.366(3) . ?
C8 C9 1.389(4) . ?
C9 C10 1.365(4) . ?
C11 C12 1.364(3) . ?
C12 C13 1.384(4) . ?
C13 C14 1.364(3) . ?
C14 C15 1.409(3) . ?
C16 C17 1.406(3) . ?
C17 C18 1.371(3) . ?
C18 C19 1.378(4) . ?
C19 C20 1.362(3) . ?
C21 C22 1.366(3) . ?
C22 C23 1.380(4) . ?
C23 C24 1.367(3) . ?
C24 C25 1.413(3) . ?
C26 C27 1.407(3) . ?
C27 C28 1.374(3) . ?
C28 C29 1.378(4) . ?
C29 C30 1.367(3) . ?
C31 C32 1.369(3) . ?
C32 C33 1.382(3) . ?
C33 C34 1.372(3) . ?
C34 C35 1.410(3) . ?
C36 C37 1.412(3) . ?
C37 C38 1.367(3) . ?
C38 C39 1.385(3) . ?
C39 C40 1.365(3) . ?
C1S C2S 1.491(5) . ?
C2S O1S 1.405(4) . ?
O1S C3S 1.405(4) . ?
C3S C4S 1.491(7) . ?
C5S Cl3 1.60(4) . ?
C5S Cl4 1.68(4) . ?
